data_8103571
loop_
_publ_author_name
'Krischner, H.'
'Baumgartner, O.'
'Maier, H.E.'

_publ_section_title
;
 Die Kristallstruktur des Cs Sr (N3)3
;
_journal_name_full 'Zeitschrift fuer Kristallographie (149,1979-)'
_journal_page_first 201
_journal_page_last 206
_journal_volume 155
_journal_year 1981
_chemical_formula_sum 'Cs N9 Sr'
_chemical_name_systematic 'Cs Sr (N3)3'
_space_group_IT_number 15
_symmetry_space_group_name_Hall '-C 2yc'
_symmetry_space_group_name_H-M 'C 1 2/c 1'
_cell_angle_alpha 90
_cell_angle_beta 120.15
_cell_angle_gamma 90
_cell_formula_units_Z 4
_cell_length_a 9.174
_cell_length_b 10.173
_cell_length_c 9.008
_cell_volume 726.956
_citation_journal_id_ASTM ZEKRDZ
_cod_data_source_file Krischner_ZEKRDZ_1981_342.cif
_cod_data_source_block Cs1N9Sr1
_cod_original_cell_volume 726.9564
_cod_original_formula_sum 'Cs1 N9 Sr1'
_cod_database_code 8103571

loop_
_symmetry_equiv_pos_as_xyz
x,y,z
-x,y,-z+1/2
-x,-y,-z
x,-y,z-1/2
x+1/2,y+1/2,z
-x+1/2,y+1/2,-z+1/2
-x+1/2,-y+1/2,-z
x+1/2,-y+1/2,z-1/2

loop_
_atom_site_label
_atom_site_type_symbol
_atom_site_fract_x
_atom_site_fract_y
_atom_site_fract_z
_atom_site_occupancy
_atom_site_U_iso_or_equiv
N4 N 0.716 0.615 0.051 1 0.0
N2 N 0.058 0.605 0.048 1 0.0
Sr1 Sr+2 0 0.7606 0.25 1 0.0
N3 N 0.696 0.513 0.103 1 0.0
N5 N 0.176 0.913 0.154 1 0.0
Cs1 Cs+1 0 0.2033 0.25 1 0.0
N1 N 0 0.5 0.5 1 0.0
